data_7250987
loop_
_publ_author_name
'Marasinghe, Aloka A.'
'Averkiev, Boris B.'
'Aaker\"oy, Christer B.'

_publ_section_title
;
 Examining intermolecular interactions in crystal structures of
 amide-substituted 2-aminopyrimidine derivatives
;
_journal_issue 43
_journal_name_full CrystEngComm
_journal_page_first 7000
_journal_page_last 7011
_journal_paper_doi 10.1039/D5CE00839E
_journal_volume 27
_journal_year 2025
_chemical_formula_moiety 'C7 H8 Br N3 O'
_chemical_formula_sum 'C7 H8 Br N3 O'
_chemical_formula_weight 230.07
_chemical_melting_point 436.0(10)
_chemical_name_systematic N-(5-bromopyrimidin-2-yl)propionamide
_space_group_crystal_system triclinic
_space_group_IT_number 2
_space_group_name_Hall '-P 1'
_space_group_name_H-M_alt 'P -1'
_atom_sites_solution_hydrogens mixed
_atom_sites_solution_primary dual
_audit_creation_date 2024-09-18
_audit_creation_method
;
Olex2 1.5-ac5-024
(compiled 2022.04.12 svn.rca3783a0 for Rigaku Oxford Diffraction, GUI svn.r6498)
;
_audit_update_record
;
2025-08-25 deposited with the CCDC.	2025-10-02 downloaded from the CCDC.
;
_cell_angle_alpha 116.3584(13)
_cell_angle_beta 103.3625(12)
_cell_angle_gamma 100.5427(10)
_cell_formula_units_Z 8
_cell_length_a 11.91357(16)
_cell_length_b 12.78923(14)
_cell_length_c 13.5543(2)
_cell_measurement_reflns_used 28780
_cell_measurement_temperature 210.00(10)
_cell_measurement_theta_max 79.8320
_cell_measurement_theta_min 3.8940
_cell_volume 1701.06(5)
_computing_cell_refinement 'CrysAlisPro 1.171.43.100a (Rigaku OD, 2023)'
_computing_data_collection 'CrysAlisPro 1.171.43.100a (Rigaku OD, 2023)'
_computing_data_reduction 'CrysAlisPro 1.171.43.100a (Rigaku OD, 2023)'
_computing_molecular_graphics 'Olex2 1.5-ac5-024 (Dolomanov et al., 2009)'
_computing_publication_material 'Olex2 1.5-ac5-024 (Dolomanov et al., 2009)'
_computing_structure_refinement 'SHELXL 2018/3 (Sheldrick, 2015)'
_computing_structure_solution 'SHELXT  (Sheldrick, 2015)'
_diffrn_ambient_environment N~2~
_diffrn_ambient_temperature 210.00(10)
_diffrn_detector 'Hybrid Pixel Array Detector'
_diffrn_detector_area_resol_mean 10.0000
_diffrn_detector_type HyPix
_diffrn_measured_fraction_theta_full 0.999
_diffrn_measured_fraction_theta_max 0.990
_diffrn_measurement_details
;
List of Runs (angles in degrees, time in seconds):

  # Type    Start    End  Width  t~exp~   \w     \q     \k     \f   Frames
#--------------------------------------------------------------------------
  1  \w    -75.00  25.00   0.50    0.50    --  -47.98  87.00 104.00  200
  2  \w    -21.00  75.00   0.50    0.50    --   47.98 -87.00 -12.00  192
  3  \w   -163.00 -79.00   0.50    2.80    --  -91.75 -87.00 -12.00  168
  4  \w   -119.00 -19.00   0.50    2.80    --  -91.75  87.00 104.00  200
  5  \w     42.00 141.00   0.50    2.80    --  113.25 -87.00 -12.00  198
  6  \w    115.00 148.00   0.50    2.80    --  113.25  87.00 104.00   66
  7  \w   -117.00 -73.00   0.50    0.50    --  -47.98-125.00  90.00   88
  8  \w   -113.00 -84.00   0.50    0.50    --  -47.98-125.00 120.00   58
  9  \w    -25.00  26.00   0.50    0.50    --  -47.98  19.00   0.00  102
 10  \w    -43.00  23.00   0.50    0.50    --  -47.98  38.00  90.00  132
 11  \w   -108.00 -83.00   0.50    0.50    --  -47.98-125.00 150.00   50
 12  \w   -112.00 -76.00   0.50    0.50    --  -47.98-125.00  30.00   72
 13  \w    -13.00  26.00   0.50    0.50    --   47.98 -19.00  90.00   78
 14  \w    -48.00 -23.00   0.50    2.80    --  -91.75  45.00-120.00   50
 15  \w    -50.00 -20.00   0.50    2.80    --  -91.75  45.00  60.00   60
 16  \w    -48.00 -22.00   0.50    2.80    --  -91.75  45.00 -90.00   52
 17  \w    -50.00 -20.00   0.50    2.80    --  -91.75  45.00 -60.00   60
 18  \w     79.00 104.00   0.50    2.80    --  113.25 -94.00-180.00   50
 19  \w    136.00 177.00   0.50    2.80    --  113.25  45.00 150.00   82
 20  \w     66.00 111.00   0.50    2.80    --  113.25-125.00   0.00   90
 21  \w     42.00  67.00   0.50    2.80    --  113.25 -61.00   0.00   50
 22  \w     71.00 119.00   0.50    2.80    --  113.25 -83.00  74.05   96
 23  \w     46.00  87.00   0.50    2.80    --  113.25 -77.00 -60.00   82
 24  \w     42.00  67.00   0.50    2.80    --  113.25 -61.00-120.00   50
 25  \w     81.00 106.00   0.50    2.80    --  113.25 -94.00  30.00   50
 26  \w     77.00 111.00   0.50    2.80    --  113.25-125.00 150.00   68
 27  \w     85.00 111.00   0.50    2.80    --  113.25-125.00 120.00   52
 28  \w     44.00  84.00   0.50    2.80    --  113.25-125.00-180.00   80
 29  \w     78.00 108.00   0.50    2.80    --  113.25-106.00 -50.12   60
 30  \w     43.00  68.00   0.50    2.80    --  113.25 -77.00   0.00   50
 31  \w     73.00  99.00   0.50    2.80    --  113.25 -77.00   0.00   52
 32  \w    128.00 154.00   0.50    2.80    --  113.25  30.00   0.00   52
 33  \w     46.00 106.00   0.50    2.80    --  113.25 -94.00  60.00  120
 34  \w     60.00  86.00   0.50    2.80    --  113.25 -77.00-120.00   52
 35  \w     77.00 105.00   0.50    2.80    --  113.25-103.00-128.00   56
 36  \w     46.00  71.00   0.50    2.80    --  113.25 -77.00  90.00   50
 37  \w     45.00  77.00   0.50    2.80    --  113.25-125.00 120.00   64
 38  \w     45.00  72.00   0.50    2.80    --  113.25-125.00 150.00   54
 39  \w     81.00 111.00   0.50    2.80    --  113.25-125.00-150.00   60
 40  \w     44.00  70.00   0.50    2.80    --  113.25 -77.00 -90.00   52
 41  \w     58.00 108.00   0.50    2.80    --  113.25-106.00-153.61  100
 42  \w    101.00 178.00   0.50    2.80    --  113.25  45.00 -30.00  154
 43  \w    102.00 127.00   0.50    2.80    --  113.25  15.00 -60.00   50
 44  \w    133.00 159.00   0.50    2.80    --  113.25 125.00-180.00   52
 45  \w     46.00 105.00   0.50    2.80    --  113.25 -94.00-120.00  118
 46  \w     84.00 110.00   0.50    2.80    --  113.25 -81.00 -90.54   52
 47  \w     64.00 100.00   0.50    2.80    --  113.25 -94.00   0.00   72
 48  \w     43.00  69.00   0.50    2.80    --  113.25 -94.00  30.00   52
 49  \w     85.00 111.00   0.50    2.80    --  113.25-125.00  60.00   52
 50  \w     96.00 165.00   0.50    2.80    --  113.25 125.00  60.00  138
 51  \w    114.00 157.00   0.50    2.80    --  113.25  45.00   0.00   86
 52  \w    111.00 153.00   0.50    2.80    --  113.25  30.00  60.00   84
 53  \w     61.00 100.00   0.50    2.80    --  113.25 -94.00-150.00   78
 54  \w     72.00 104.00   0.50    2.80    --  113.25 -94.00 120.00   64
 55  \w    104.00 138.00   0.50    2.80    --  113.25  30.00-150.00   68
 56  \w    147.00 176.00   0.50    2.80    --  113.25  30.00-150.00   58
 57  \w     95.00 123.00   0.50    2.80    --  113.25 125.00  30.00   56
 58  \w    149.00 174.00   0.50    2.80    --  113.25 125.00  30.00   50
 59  \w     42.00  67.00   0.50    2.80    --  113.25 -61.00-180.00   50
 60  \w     42.00  74.00   0.50    2.80    --  113.25 -94.00-180.00   64
 61  \w     99.00 162.00   0.50    2.80    --  113.25 125.00 -90.00  126
 62  \w    153.00 178.00   0.50    2.80    --  113.25  45.00  90.00   50
 63  \w     85.00 111.00   0.50    2.80    --  113.25-125.00  30.00   52
 64  \w    130.00 171.00   0.50    2.80    --  113.25  15.00 -90.00   82
 65  \w     93.00 168.00   0.50    2.80    --  113.25  77.00 -60.00  150
 66  \w     91.00 127.00   0.50    2.80    --  113.25  77.00   0.00   72
 67  \w    133.00 178.00   0.50    2.80    --  113.25  77.00   0.00   90
 68  \w     62.00  87.00   0.50    2.80    --  113.25 -77.00  60.00   50
 69  \w     45.00  71.00   0.50    2.80    --  113.25 -77.00  30.00   52
 70  \w    147.00 178.00   0.50    2.80    --  113.25  61.00  60.00   62
 71  \w     99.00 125.00   0.50    2.80    --  113.25 -79.00-152.68   52
 72  \w     48.00  73.00   0.50    2.80    --  113.25 -79.00-152.68   50
 73  \w     43.00  72.00   0.50    2.80    --  113.25 -77.00 120.00   58
 74  \w     76.00 102.00   0.50    2.80    --  113.25 -94.00 -60.00   52
 75  \w     97.00 141.00   0.50    2.80    --  113.25  61.00  60.00   88
 76  \w     71.00  99.00   0.50    2.80    --  113.25 -94.00 150.00   56
 77  \w    108.00 137.00   0.50    2.80    --  113.25  45.00  90.00   58
 78  \w    120.00 146.00   0.50    2.80    --  113.25  61.00-120.00   52
 79  \w    153.00 178.00   0.50    2.80    --  113.25  61.00-120.00   50
 80  \w    103.00 129.00   0.50    2.80    --  113.25  61.00  90.00   52
 81  \w     95.00 151.00   0.50    2.80    --  113.25 125.00 -30.00  112
 82  \w    119.00 165.00   0.50    2.80    --  113.25 125.00   0.00   92
 83  \w    106.00 132.00   0.50    2.80    --  113.25  77.00 -90.00   52
 84  \w    139.00 178.00   0.50    2.80    --  113.25  77.00 -90.00   78
 85  \w     46.00  72.00   0.50    2.80    --  113.25 -80.00  88.94   52
 86  \w     43.00  69.00   0.50    2.80    --  113.25 -81.00 -90.54   52
 87  \w     75.00 108.00   0.50    2.80    --  113.25-125.00 -30.00   66
 88  \w    108.00 138.00   0.50    2.80    --  113.25 -82.00 -15.49   60
 89  \w    110.00 136.00   0.50    2.80    --  113.25  15.00  60.00   52
;
_diffrn_measurement_device 'four-circle diffractometer'
_diffrn_measurement_device_type 'XtaLAB Synergy, Dualflex, HyPix'
_diffrn_measurement_method '\w scans'
_diffrn_orient_matrix_type 'CrysAlisPro convention (1999,Acta A55,543-557)'
_diffrn_orient_matrix_UB_11 0.0609048000
_diffrn_orient_matrix_UB_12 0.0138029000
_diffrn_orient_matrix_UB_13 -0.0841571000
_diffrn_orient_matrix_UB_21 -0.1259703000
_diffrn_orient_matrix_UB_22 -0.0294178000
_diffrn_orient_matrix_UB_23 -0.0874156000
_diffrn_orient_matrix_UB_31 0.0145121000
_diffrn_orient_matrix_UB_32 0.1385249000
_diffrn_orient_matrix_UB_33 0.0606611000
_diffrn_radiation_monochromator mirror
_diffrn_radiation_probe x-ray
_diffrn_radiation_type 'Cu K\a'
_diffrn_radiation_wavelength 1.54184
_diffrn_reflns_av_R_equivalents 0.0285
_diffrn_reflns_av_unetI/netI 0.0223
_diffrn_reflns_Laue_measured_fraction_full 0.999
_diffrn_reflns_Laue_measured_fraction_max 0.990
_diffrn_reflns_limit_h_max 15
_diffrn_reflns_limit_h_min -15
_diffrn_reflns_limit_k_max 16
_diffrn_reflns_limit_k_min -14
_diffrn_reflns_limit_l_max 17
_diffrn_reflns_limit_l_min -17
_diffrn_reflns_number 38605
_diffrn_reflns_point_group_measured_fraction_full 0.999
_diffrn_reflns_point_group_measured_fraction_max 0.990
_diffrn_reflns_theta_full 67.684
_diffrn_reflns_theta_max 79.992
_diffrn_reflns_theta_min 3.893
_diffrn_source 'micro-focus sealed X-ray tube'
_diffrn_source_type 'PhotonJet (Cu) X-ray Source'
_exptl_absorpt_coefficient_mu 6.235
_exptl_absorpt_correction_T_max 1.00000
_exptl_absorpt_correction_T_min 0.88994
_exptl_absorpt_correction_type multi-scan
_exptl_absorpt_process_details
;
CrysAlisPro 1.171.43.100a (Rigaku Oxford Diffraction, 2023)
Empirical absorption correction using spherical harmonics,
implemented in SCALE3 ABSPACK scaling algorithm.
;
_exptl_crystal_colour orange
_exptl_crystal_colour_primary orange
_exptl_crystal_density_diffrn 1.797
_exptl_crystal_description prism
_exptl_crystal_F_000 912
_exptl_crystal_recrystallization_method 'crystallized from acetone and methanol'
_exptl_crystal_size_max 0.063
_exptl_crystal_size_mid 0.032
_exptl_crystal_size_min 0.031
_refine_diff_density_max 0.654
_refine_diff_density_min -0.973
_refine_diff_density_rms 0.064
_refine_ls_extinction_method none
_refine_ls_goodness_of_fit_ref 1.059
_refine_ls_hydrogen_treatment mixed
_refine_ls_matrix_type full
_refine_ls_number_parameters 453
_refine_ls_number_reflns 7366
_refine_ls_number_restraints 0
_refine_ls_restrained_S_all 1.059
_refine_ls_R_factor_all 0.0277
_refine_ls_R_factor_gt 0.0257
_refine_ls_shift/su_max 0.001
_refine_ls_shift/su_mean 0.000
_refine_ls_structure_factor_coef Fsqd
_refine_ls_weighting_details 'w=1/[\s^2^(Fo^2^)+(0.0390P)^2^+0.6880P] where P=(Fo^2^+2Fc^2^)/3'
_refine_ls_weighting_scheme calc
_refine_ls_wR_factor_gt 0.0700
_refine_ls_wR_factor_ref 0.0713
_reflns_Friedel_coverage 0.000
_reflns_number_gt 6792
_reflns_number_total 7366
_reflns_threshold_expression 'I > 2\s(I)'
_cod_data_source_file d5ce00839e2.cif
_cod_data_source_block exp_860_auto
_cod_depositor_comments
;
The following automatic conversions were performed:

data item '_chemical_melting_point' value '435-437' was changed to
'436.0(10)' -- the average value was taken and precision was
estimated.

Automatic conversion script
Id: cif_fix_values 8170 2020-07-09 18:12:32Z antanas 

 Adding full bibliography for 7250982--7251002.cif.
;
_cod_original_cell_volume 1701.06(4)
_cod_database_code 7250987
_shelx_shelxl_version_number 2018/3
_chemical_oxdiff_formula C7H8Br1N3O
_shelx_space_group_comment
;
The symmetry employed for this shelxl refinement is uniquely defined
by the following loop, which should always be used as a source of
symmetry information in preference to the above space-group names.
They are only intended as comments.
;
_olex2_refinement_description
;
1. Fixed Uiso
 At 1.2 times of:
  All C(H) groups, All C(H,H) groups
 At 1.5 times of:
  All C(H,H,H) groups
2.a Secondary CH2 refined with riding coordinates:
 C10A(H10A,H10B), C10B(H10C,H10D), C10C(H10E,H10F), C10D(H10G,H10H)
2.b Aromatic/amide H refined with riding coordinates:
 C3A(H3A), C5A(H5A), C3B(H3B), C5B(H5B), C3C(H3C), C5C(H5C), C3D(H3D), C5D(H5D)
2.c Idealised Me refined as rotating group:
 C11A(H11A,H11B,H11C), C11B(H11D,H11E,H11F), C11C(H11G,H11H,H11I), C11D(H11J,
 H11K,H11L)
;
_olex2_submission_special_instructions 'No special instructions were received'
_oxdiff_exptl_absorpt_empirical_details
;
Empirical correction (ABSPACK) includes:
- Absorption correction using spherical harmonics
- Frame scaling
;
_oxdiff_exptl_absorpt_empirical_full_max 1.157
_oxdiff_exptl_absorpt_empirical_full_min 0.843

loop_
_space_group_symop_operation_xyz
'x, y, z'
'-x, -y, -z'

loop_
_atom_site_label
_atom_site_type_symbol
_atom_site_fract_x
_atom_site_fract_y
_atom_site_fract_z
_atom_site_U_iso_or_equiv
_atom_site_adp_type
_atom_site_occupancy
_atom_site_site_symmetry_order
_atom_site_calc_flag
_atom_site_refinement_flags_posn
_atom_site_refinement_flags_adp
_atom_site_refinement_flags_occupancy
_atom_site_disorder_assembly
_atom_site_disorder_group
Br1A Br 0.10936(2) -0.07825(2) 0.91441(2) 0.04973(7) Uani 1 1 d . . . . .
C1A C 0.42413(16) 0.21472(16) 0.95301(15) 0.0303(3) Uani 1 1 d . . . . .
N2A N 0.31417(14) 0.18711(14) 0.87531(14) 0.0334(3) Uani 1 1 d . . . . .
C3A C 0.22163(17) 0.10125(17) 0.86328(17) 0.0342(4) Uani 1 1 d . . . . .
H3A H 0.143453 0.079273 0.809751 0.041 Uiso 1 1 calc R U . . .
C4A C 0.23878(16) 0.04361(17) 0.92861(17) 0.0331(4) Uani 1 1 d . . . . .
C5A C 0.35465(18) 0.07751(19) 1.00608(18) 0.0380(4) Uani 1 1 d . . . . .
H5A H 0.367771 0.039508 1.051265 0.046 Uiso 1 1 calc R U . . .
N6A N 0.44842(15) 0.16296(17) 1.01829(15) 0.0393(4) Uani 1 1 d . . . . .
H7A H 0.491(3) 0.337(2) 0.915(2) 0.046(7) Uiso 1 1 d . . . . .
N7A N 0.51543(14) 0.30529(15) 0.96157(15) 0.0343(3) Uani 1 1 d . . . . .
C8A C 0.63915(16) 0.35793(17) 1.02869(17) 0.0337(4) Uani 1 1 d . . . . .
O9A O 0.69916(13) 0.43876(15) 1.01882(15) 0.0473(4) Uani 1 1 d . . . . .
C10A C 0.69310(17) 0.31510(18) 1.10911(18) 0.0364(4) Uani 1 1 d . . . . .
H10A H 0.684275 0.227692 1.062023 0.044 Uiso 1 1 calc R U . . .
H10B H 0.647358 0.322237 1.162021 0.044 Uiso 1 1 calc R U . . .
C11A C 0.82736(18) 0.3883(2) 1.18242(19) 0.0413(4) Uani 1 1 d . . . . .
H11A H 0.873799 0.378621 1.130660 0.062 Uiso 1 1 calc R U . . .
H11B H 0.857098 0.358018 1.234017 0.062 Uiso 1 1 calc R U . . .
H11C H 0.836816 0.474971 1.229337 0.062 Uiso 1 1 calc R U . . .
C1B C 0.34432(16) 0.36678(16) 0.71546(16) 0.0307(3) Uani 1 1 d . . . . .
Br1B Br 0.65878(2) 0.65785(2) 0.75019(2) 0.04134(7) Uani 1 1 d . . . . .
N2B N 0.45250(14) 0.40146(15) 0.79903(15) 0.0338(3) Uani 1 1 d . . . . .
C3B C 0.54535(17) 0.48576(18) 0.80908(18) 0.0352(4) Uani 1 1 d . . . . .
H3B H 0.622218 0.512770 0.866848 0.042 Uiso 1 1 calc R U . . .
C4B C 0.53026(16) 0.53439(17) 0.73541(18) 0.0331(4) Uani 1 1 d . . . . .
C5B C 0.41676(18) 0.49130(19) 0.65038(19) 0.0386(4) Uani 1 1 d . . . . .
H5B H 0.405320 0.521827 0.598536 0.046 Uiso 1 1 calc R U . . .
N6B N 0.32283(15) 0.40724(16) 0.64008(16) 0.0389(4) Uani 1 1 d . . . . .
H7B H 0.273(3) 0.260(2) 0.764(2) 0.045(7) Uiso 1 1 d . . . . .
N7B N 0.25134(15) 0.28120(15) 0.71190(15) 0.0347(3) Uani 1 1 d . . . . .
C8B C 0.12895(17) 0.22335(17) 0.64139(17) 0.0328(4) Uani 1 1 d . . . . .
O9B O 0.06690(13) 0.15330(14) 0.66144(14) 0.0444(3) Uani 1 1 d . . . . .
C10B C 0.07795(16) 0.24816(17) 0.54506(17) 0.0341(4) Uani 1 1 d . . . . .
H10C H 0.126483 0.231191 0.493868 0.041 Uiso 1 1 calc R U . . .
H10D H 0.085579 0.335812 0.580077 0.041 Uiso 1 1 calc R U . . .
C11B C -0.05605(19) 0.1704(2) 0.4703(2) 0.0459(5) Uani 1 1 d . . . . .
H11D H -0.083953 0.190169 0.409613 0.069 Uiso 1 1 calc R U . . .
H11E H -0.105040 0.188179 0.520033 0.069 Uiso 1 1 calc R U . . .
H11F H -0.064118 0.083420 0.433891 0.069 Uiso 1 1 calc R U . . .
C1C C 0.18698(16) 0.67115(16) 0.25878(16) 0.0303(3) Uani 1 1 d . . . . .
Br1C Br -0.07006(2) 0.70766(2) -0.01948(2) 0.04105(7) Uani 1 1 d . . . . .
N2C N 0.23855(14) 0.74280(15) 0.22235(14) 0.0329(3) Uani 1 1 d . . . . .
C3C C 0.16358(17) 0.75349(17) 0.14002(16) 0.0328(4) Uani 1 1 d . . . . .
H3C H 0.195884 0.802705 0.111805 0.039 Uiso 1 1 calc R U . . .
C4C C 0.03899(16) 0.69323(17) 0.09554(16) 0.0314(3) Uani 1 1 d . . . . .
C5C C -0.00536(17) 0.62200(19) 0.13885(18) 0.0376(4) Uani 1 1 d . . . . .
H5C H -0.089727 0.580322 0.109614 0.045 Uiso 1 1 calc R U . . .
N6C N 0.06853(15) 0.61071(16) 0.22132(16) 0.0394(4) Uani 1 1 d . . . . .
N7C N 0.26995(15) 0.66439(15) 0.34436(15) 0.0340(3) Uani 1 1 d . . . . .
H7C H 0.341(3) 0.708(2) 0.366(2) 0.040(6) Uiso 1 1 d . . . . .
C8C C 0.25547(17) 0.60125(16) 0.40365(16) 0.0317(3) Uani 1 1 d . . . . .
O9C O 0.34685(13) 0.61699(13) 0.47927(13) 0.0400(3) Uani 1 1 d . . . . .
C10C C 0.13112(17) 0.51752(19) 0.37350(19) 0.0374(4) Uani 1 1 d . . . . .
H10E H 0.099051 0.455621 0.289311 0.045 Uiso 1 1 calc R U . . .
H10F H 0.076043 0.566347 0.388329 0.045 Uiso 1 1 calc R U . . .
C11C C 0.1315(2) 0.4521(2) 0.4430(2) 0.0518(6) Uani 1 1 d . . . . .
H11G H 0.165769 0.512676 0.526593 0.078 Uiso 1 1 calc R U . . .
H11H H 0.180479 0.398214 0.423869 0.078 Uiso 1 1 calc R U . . .
H11I H 0.048513 0.403426 0.423255 0.078 Uiso 1 1 calc R U . . .
Br1D Br 0.82465(2) 0.91668(2) 0.72961(2) 0.04387(7) Uani 1 1 d . . . . .
C1D C 0.57655(15) 0.91271(16) 0.41757(15) 0.0283(3) Uani 1 1 d . . . . .
N2D N 0.52839(13) 0.83290(14) 0.44763(13) 0.0304(3) Uani 1 1 d . . . . .
C3D C 0.60089(16) 0.83292(17) 0.53848(16) 0.0320(3) Uani 1 1 d . . . . .
H3D H 0.570627 0.778037 0.562005 0.038 Uiso 1 1 calc R U . . .
C4D C 0.72046(16) 0.91263(17) 0.59914(16) 0.0320(3) Uani 1 1 d . . . . .
C5D C 0.76242(16) 0.98979(18) 0.56052(18) 0.0353(4) Uani 1 1 d . . . . .
H5D H 0.843579 1.043371 0.599451 0.042 Uiso 1 1 calc R U . . .
N6D N 0.69071(14) 0.99049(15) 0.46905(15) 0.0352(3) Uani 1 1 d . . . . .
H7D H 0.426(3) 0.852(2) 0.293(2) 0.041(6) Uiso 1 1 d . . . . .
N7D N 0.49592(14) 0.90854(15) 0.32311(14) 0.0322(3) Uani 1 1 d . . . . .
C8D C 0.50607(16) 0.98158(17) 0.27236(16) 0.0304(3) Uani 1 1 d . . . . .
O9D O 0.41772(13) 0.95659(14) 0.18884(13) 0.0420(3) Uani 1 1 d . . . . .
C10D C 0.62177(17) 1.08657(17) 0.32090(16) 0.0330(4) Uani 1 1 d . . . . .
H10G H 0.689190 1.053526 0.312523 0.040 Uiso 1 1 calc R U . . .
H10H H 0.640041 1.141317 0.405125 0.040 Uiso 1 1 calc R U . . .
C11D C 0.6142(2) 1.1612(2) 0.25972(19) 0.0432(5) Uani 1 1 d . . . . .
H11J H 0.692047 1.225338 0.292032 0.065 Uiso 1 1 calc R U . . .
H11K H 0.551045 1.198588 0.272007 0.065 Uiso 1 1 calc R U . . .
H11L H 0.594498 1.107205 0.176021 0.065 Uiso 1 1 calc R U . . .

loop_
_atom_site_aniso_label
_atom_site_aniso_U_11
_atom_site_aniso_U_22
_atom_site_aniso_U_33
_atom_site_aniso_U_23
_atom_site_aniso_U_13
_atom_site_aniso_U_12
Br1A 0.02907(11) 0.05640(14) 0.06786(15) 0.04564(12) 0.00592(10) -0.00027(9)
C1A 0.0254(8) 0.0330(8) 0.0299(8) 0.0180(7) 0.0056(6) 0.0042(6)
N2A 0.0273(7) 0.0366(8) 0.0347(8) 0.0224(6) 0.0041(6) 0.0049(6)
C3A 0.0262(8) 0.0377(9) 0.0360(9) 0.0223(8) 0.0036(7) 0.0047(7)
C4A 0.0265(8) 0.0362(9) 0.0367(9) 0.0227(7) 0.0074(7) 0.0040(7)
C5A 0.0309(9) 0.0455(10) 0.0410(10) 0.0303(9) 0.0069(8) 0.0052(8)
N6A 0.0285(7) 0.0482(9) 0.0403(8) 0.0308(8) 0.0022(6) 0.0016(7)
N7A 0.0261(7) 0.0402(8) 0.0376(8) 0.0269(7) 0.0045(6) 0.0029(6)
C8A 0.0258(8) 0.0367(9) 0.0346(9) 0.0201(7) 0.0056(7) 0.0026(7)
O9A 0.0313(7) 0.0538(8) 0.0589(9) 0.0404(8) 0.0061(6) -0.0003(6)
C10A 0.0263(8) 0.0423(10) 0.0373(9) 0.0245(8) 0.0036(7) 0.0027(7)
C11A 0.0269(9) 0.0467(10) 0.0435(10) 0.0253(9) 0.0044(8) 0.0019(8)
C1B 0.0253(8) 0.0311(8) 0.0367(9) 0.0208(7) 0.0074(7) 0.0063(6)
Br1B 0.02896(10) 0.04174(11) 0.05579(13) 0.03106(10) 0.01200(9) 0.00404(8)
N2B 0.0260(7) 0.0391(8) 0.0378(8) 0.0249(7) 0.0059(6) 0.0064(6)
C3B 0.0252(8) 0.0405(9) 0.0411(10) 0.0259(8) 0.0065(7) 0.0067(7)
C4B 0.0255(8) 0.0326(8) 0.0435(10) 0.0230(8) 0.0109(7) 0.0064(7)
C5B 0.0332(9) 0.0429(10) 0.0467(11) 0.0327(9) 0.0086(8) 0.0082(8)
N6B 0.0283(8) 0.0451(9) 0.0482(9) 0.0340(8) 0.0052(7) 0.0057(6)
N7B 0.0286(8) 0.0390(8) 0.0394(8) 0.0282(7) 0.0044(6) 0.0049(6)
C8B 0.0279(8) 0.0310(8) 0.0395(9) 0.0209(7) 0.0093(7) 0.0054(7)
O9B 0.0326(7) 0.0495(8) 0.0536(8) 0.0374(7) 0.0058(6) 0.0010(6)
C10B 0.0252(8) 0.0367(9) 0.0395(9) 0.0240(8) 0.0048(7) 0.0045(7)
C11B 0.0310(10) 0.0480(11) 0.0495(11) 0.0309(10) -0.0007(8) -0.0037(8)
C1C 0.0261(8) 0.0306(8) 0.0315(8) 0.0187(7) 0.0043(7) 0.0037(6)
Br1C 0.03098(10) 0.05571(13) 0.04312(12) 0.03401(10) 0.00662(8) 0.01307(9)
N2C 0.0260(7) 0.0362(7) 0.0341(7) 0.0220(6) 0.0044(6) 0.0020(6)
C3C 0.0270(8) 0.0391(9) 0.0329(8) 0.0233(7) 0.0060(7) 0.0048(7)
C4C 0.0273(8) 0.0361(9) 0.0319(8) 0.0209(7) 0.0057(7) 0.0089(7)
C5C 0.0237(8) 0.0428(10) 0.0446(10) 0.0286(9) 0.0023(7) 0.0023(7)
N6C 0.0246(7) 0.0463(9) 0.0489(9) 0.0347(8) 0.0023(7) 0.0011(6)
N7C 0.0231(7) 0.0372(8) 0.0391(8) 0.0254(7) 0.0019(6) 0.0000(6)
C8C 0.0295(8) 0.0308(8) 0.0326(8) 0.0188(7) 0.0051(7) 0.0055(7)
O9C 0.0317(7) 0.0412(7) 0.0411(7) 0.0269(6) -0.0016(6) 0.0020(5)
C10C 0.0269(8) 0.0432(10) 0.0447(10) 0.0300(9) 0.0058(7) 0.0055(7)
C11C 0.0405(11) 0.0649(14) 0.0641(14) 0.0518(13) 0.0102(10) 0.0073(10)
Br1D 0.03463(11) 0.05146(12) 0.04316(12) 0.03289(10) -0.00154(8) 0.00515(9)
C1D 0.0234(8) 0.0312(8) 0.0294(8) 0.0173(7) 0.0063(6) 0.0059(6)
N2D 0.0243(7) 0.0330(7) 0.0330(7) 0.0204(6) 0.0050(6) 0.0044(6)
C3D 0.0268(8) 0.0364(9) 0.0344(8) 0.0225(7) 0.0069(7) 0.0069(7)
C4D 0.0272(8) 0.0360(9) 0.0327(8) 0.0209(7) 0.0044(7) 0.0089(7)
C5D 0.0217(8) 0.0408(9) 0.0400(9) 0.0252(8) 0.0016(7) 0.0026(7)
N6D 0.0239(7) 0.0412(8) 0.0410(8) 0.0284(7) 0.0034(6) 0.0026(6)
N7D 0.0227(7) 0.0370(8) 0.0340(7) 0.0226(6) 0.0026(6) 0.0008(6)
C8D 0.0258(8) 0.0363(8) 0.0302(8) 0.0200(7) 0.0076(6) 0.0075(7)
O9D 0.0300(7) 0.0526(8) 0.0411(7) 0.0322(7) 0.0004(6) 0.0018(6)
C10D 0.0283(8) 0.0363(9) 0.0335(9) 0.0215(7) 0.0061(7) 0.0052(7)
C11D 0.0446(11) 0.0442(10) 0.0423(10) 0.0308(9) 0.0071(9) 0.0046(8)

loop_
_atom_type_symbol
_atom_type_description
_atom_type_scat_dispersion_real
_atom_type_scat_dispersion_imag
_atom_type_scat_source
C C 0.0181 0.0091 'International Tables Vol C Tables 4.2.6.8 and 6.1.1.4'
H H 0.0000 0.0000 'International Tables Vol C Tables 4.2.6.8 and 6.1.1.4'
Br Br -0.6763 1.2805 'International Tables Vol C Tables 4.2.6.8 and 6.1.1.4'
N N 0.0311 0.0180 'International Tables Vol C Tables 4.2.6.8 and 6.1.1.4'
O O 0.0492 0.0322 'International Tables Vol C Tables 4.2.6.8 and 6.1.1.4'

loop_
_geom_angle_atom_site_label_1
_geom_angle_atom_site_label_2
_geom_angle_atom_site_label_3
_geom_angle
_geom_angle_site_symmetry_1
_geom_angle_site_symmetry_3
_geom_angle_publ_flag
N2A C1A N7A 113.79(16) . . ?
N6A C1A N2A 125.79(16) . . ?
N6A C1A N7A 120.42(16) . . ?
C3A N2A C1A 117.04(16) . . ?
N2A C3A C4A 120.86(17) . . ?
C3A C4A Br1A 122.06(14) . . ?
C5A C4A Br1A 119.73(14) . . ?
C5A C4A C3A 118.21(17) . . ?
N6A C5A C4A 121.46(18) . . ?
C1A N6A C5A 116.63(17) . . ?
C1A N7A C8A 131.65(16) . . ?
N7A C8A C10A 119.67(16) . . ?
O9A C8A N7A 117.33(17) . . ?
O9A C8A C10A 123.00(17) . . ?
C8A C10A C11A 112.93(16) . . ?
N2B C1B N7B 113.95(16) . . ?
N6B C1B N2B 125.73(17) . . ?
N6B C1B N7B 120.31(16) . . ?
C3B N2B C1B 117.09(16) . . ?
N2B C3B C4B 120.86(17) . . ?
C3B C4B Br1B 122.03(14) . . ?
C5B C4B Br1B 119.89(14) . . ?
C5B C4B C3B 118.08(17) . . ?
N6B C5B C4B 121.48(18) . . ?
C1B N6B C5B 116.72(17) . . ?
C1B N7B C8B 132.23(16) . . ?
N7B C8B C10B 119.83(16) . . ?
O9B C8B N7B 117.43(18) . . ?
O9B C8B C10B 122.74(17) . . ?
C8B C10B C11B 113.14(16) . . ?
N2C C1C N7C 113.59(15) . . ?
N6C C1C N2C 126.21(16) . . ?
N6C C1C N7C 120.19(16) . . ?
C3C N2C C1C 116.65(16) . . ?
N2C C3C C4C 121.01(17) . . ?
C3C C4C Br1C 122.24(14) . . ?
C5C C4C Br1C 119.73(14) . . ?
C5C C4C C3C 118.03(16) . . ?
N6C C5C C4C 121.58(17) . . ?
C1C N6C C5C 116.52(16) . . ?
C8C N7C C1C 132.01(16) . . ?
N7C C8C C10C 119.78(16) . . ?
O9C C8C N7C 117.22(17) . . ?
O9C C8C C10C 123.00(17) . . ?
C8C C10C C11C 113.25(17) . . ?
N2D C1D N7D 113.85(15) . . ?
N6D C1D N2D 126.05(16) . . ?
N6D C1D N7D 120.10(16) . . ?
C3D N2D C1D 116.88(15) . . ?
N2D C3D C4D 121.13(17) . . ?
C3D C4D Br1D 122.15(14) . . ?
C5D C4D Br1D 120.06(14) . . ?
C5D C4D C3D 117.79(16) . . ?
N6D C5D C4D 121.74(17) . . ?
C1D N6D C5D 116.39(16) . . ?
C1D N7D C8D 131.66(16) . . ?
N7D C8D C10D 119.95(15) . . ?
O9D C8D N7D 117.18(16) . . ?
O9D C8D C10D 122.86(16) . . ?
C8D C10D C11D 112.86(16) . . ?

loop_
_geom_bond_atom_site_label_1
_geom_bond_atom_site_label_2
_geom_bond_distance
_geom_bond_site_symmetry_2
_geom_bond_publ_flag
Br1A C4A 1.8870(18) . ?
C1A N2A 1.346(2) . ?
C1A N6A 1.333(2) . ?
C1A N7A 1.378(2) . ?
N2A C3A 1.328(2) . ?
C3A C4A 1.386(3) . ?
C4A C5A 1.379(3) . ?
C5A N6A 1.333(3) . ?
N7A C8A 1.388(2) . ?
C8A O9A 1.222(2) . ?
C8A C10A 1.496(3) . ?
C10A C11A 1.521(3) . ?
C1B N2B 1.346(2) . ?
C1B N6B 1.332(2) . ?
C1B N7B 1.383(2) . ?
Br1B C4B 1.8896(18) . ?
N2B C3B 1.330(2) . ?
C3B C4B 1.388(3) . ?
C4B C5B 1.380(3) . ?
C5B N6B 1.335(3) . ?
N7B C8B 1.386(2) . ?
C8B O9B 1.221(2) . ?
C8B C10B 1.499(3) . ?
C10B C11B 1.530(3) . ?
C1C N2C 1.341(2) . ?
C1C N6C 1.330(2) . ?
C1C N7C 1.386(2) . ?
Br1C C4C 1.8867(18) . ?
N2C C3C 1.335(2) . ?
C3C C4C 1.384(3) . ?
C4C C5C 1.377(3) . ?
C5C N6C 1.334(3) . ?
N7C C8C 1.385(2) . ?
C8C O9C 1.224(2) . ?
C8C C10C 1.503(3) . ?
C10C C11C 1.513(3) . ?
Br1D C4D 1.8845(18) . ?
C1D N2D 1.342(2) . ?
C1D N6D 1.333(2) . ?
C1D N7D 1.385(2) . ?
N2D C3D 1.331(2) . ?
C3D C4D 1.388(3) . ?
C4D C5D 1.377(3) . ?
C5D N6D 1.338(2) . ?
N7D C8D 1.388(2) . ?
C8D O9D 1.223(2) . ?
C8D C10D 1.502(2) . ?
C10D C11D 1.518(3) . ?

loop_
_geom_hbond_atom_site_label_D
_geom_hbond_atom_site_label_H
_geom_hbond_atom_site_label_A
_geom_hbond_distance_DH
_geom_hbond_distance_HA
_geom_hbond_distance_DA
_geom_hbond_angle_DHA
_geom_hbond_site_symmetry_A
_geom_hbond_publ_flag
N7A H7A N2B 0.91(3) 2.08(3) 2.985(2) 172(2) . yes
N7B H7B N2A 0.86(3) 2.11(3) 2.974(2) 173(3) . yes
N7C H7C N2D 0.82(3) 2.18(3) 2.997(2) 172(2) . yes
N7D H7D N2C 0.86(3) 2.13(3) 2.979(2) 169(2) . yes
